data_4311319
loop_
_publ_author_name
'Shahrad Amerioun'
'Tadahiro Yokosawa'
'Sven Lidin'
'Ulrich H\"aussermann'

_publ_section_title
;
 Phase Stability in the Systems AeAl2-xMgx (Ae = Ca, Sr, Ba): Electron
 Concentration and Size Controlled Variations on the Laves Phase
 Structural Theme
;
_journal_name_full 'Inorganic Chemistry'
_journal_page_first 4751
_journal_page_last 4760
_journal_paper_doi 10.1021/ic0400235
_journal_volume 43
_journal_year 2004
_chemical_formula_sum 'Al13 Ba7'
_chemical_formula_weight 1312.12
_space_group_IT_number 164
_symmetry_space_group_name_Hall '-P 3 2"'
_symmetry_space_group_name_H-M 'P -3 m 1'
_atom_sites_solution_hydrogens geom
_atom_sites_solution_primary direct
_atom_sites_solution_secondary difmap
_audit_creation_method SHELXL-97
_cell_angle_alpha 90.00
_cell_angle_beta 90.00
_cell_angle_gamma 120.00
_cell_formula_units_Z 1
_cell_length_a 6.0997(3)
_cell_length_b 6.0997(3)
_cell_length_c 17.2694(12)
_cell_measurement_reflns_used 38
_cell_measurement_temperature 293(2)
_cell_measurement_theta_max 43.22
_cell_measurement_theta_min 7.71
_cell_volume 556.45(5)
_computing_cell_refinement 'PIRUM (Werner & Ericsson, 1993)'
_computing_data_collection 'EXPOSE in IPDS (Stoe &Cie, 1997)'
_computing_data_reduction 'X-RED  (Stoe & Cie, 1997)'
_computing_molecular_graphics 'Atoms (Dowty, 1997), Diamond v2.1(Brandenburg, 1999)'
_computing_structure_refinement 'SHELXL-97 (Sheldrick, 1997)'
_computing_structure_solution 'SHELXS-97 (Sheldrick, 1990)'
_diffrn_ambient_temperature 293(2)
_diffrn_detector_area_resol_mean 'area detector'
_diffrn_measured_fraction_theta_full 0.994
_diffrn_measured_fraction_theta_max 0.994
_diffrn_measurement_device_type 'Stoe IPDS (version 2.87)'
_diffrn_measurement_method 'fi scan'
_diffrn_radiation_monochromator graphite
_diffrn_radiation_source 'rotating anode tube'
_diffrn_radiation_type MoK\a
_diffrn_radiation_wavelength 0.71073
_diffrn_reflns_av_R_equivalents 0.0596
_diffrn_reflns_av_sigmaI/netI 0.0248
_diffrn_reflns_limit_h_max 7
_diffrn_reflns_limit_h_min -7
_diffrn_reflns_limit_k_max 6
_diffrn_reflns_limit_k_min -7
_diffrn_reflns_limit_l_max 19
_diffrn_reflns_limit_l_min -21
_diffrn_reflns_number 4372
_diffrn_reflns_theta_full 25.97
_diffrn_reflns_theta_max 25.97
_diffrn_reflns_theta_min 2.36
_diffrn_standards_interval_count 6.0
_exptl_absorpt_coefficient_mu 12.675
_exptl_absorpt_correction_T_max 0.0405
_exptl_absorpt_correction_T_min 0.0142
_exptl_absorpt_correction_type 'numerical (X-shape, (Stoe & Cie, 1997))'
_exptl_crystal_colour silver
_exptl_crystal_density_diffrn 3.916
_exptl_crystal_density_method 'not measured'
_exptl_crystal_description 'needle-like shape'
_exptl_crystal_F_000 561
_exptl_crystal_size_max 0.08
_exptl_crystal_size_mid 0.05
_exptl_crystal_size_min 0.04
_refine_diff_density_max 3.384
_refine_diff_density_min -1.222
_refine_diff_density_rms 0.209
_refine_ls_extinction_method none
_refine_ls_goodness_of_fit_ref 0.589
_refine_ls_hydrogen_treatment mixed
_refine_ls_matrix_type full
_refine_ls_number_parameters 28
_refine_ls_number_reflns 481
_refine_ls_number_restraints 0
_refine_ls_restrained_S_all 0.589
_refine_ls_R_factor_all 0.0343
_refine_ls_R_factor_gt 0.0283
_refine_ls_shift/su_max 0.117
_refine_ls_shift/su_mean 0.014
_refine_ls_structure_factor_coef Fsqd
_refine_ls_weighting_details 'calc w=1/[\s^2^(Fo^2^)+(0.0536P)^2^+33.4168P] where P=(Fo^2^+2Fc^2^)/3'
_refine_ls_weighting_scheme calc
_refine_ls_wR_factor_gt 0.0669
_refine_ls_wR_factor_ref 0.0746
_reflns_number_gt 425
_reflns_number_total 481
_reflns_threshold_expression >2sigma(I)
_cod_data_source_file ic0400235_2.cif
_cod_data_source_block Ba7Al13
_cod_depositor_comments
;
The following automatic conversions were performed:

data name '_atom_site_symetry_multiplicity' was replaced with
'_atom_site_symmetry_multiplicity' as specified in the replacement
file 'data/replacement-values/replacement_tags.lst'.

Automatic conversion script
Id: cif_correct_tags 9268 2022-04-12 08:56:07Z antanas 
;
_cod_original_cell_volume 556.44(5)
_cod_database_code 4311319

loop_
_symmetry_equiv_pos_as_xyz
'x, y, z'
'-y, x-y, z'
'-x+y, -x, z'
'y, x, -z'
'x-y, -y, -z'
'-x, -x+y, -z'
'-x, -y, -z'
'y, -x+y, -z'
'x-y, x, -z'
'-y, -x, z'
'-x+y, y, z'
'x, x-y, z'

loop_
_atom_site_label
_atom_site_type_symbol
_atom_site_fract_x
_atom_site_fract_y
_atom_site_fract_z
_atom_site_U_iso_or_equiv
_atom_site_adp_type
_atom_site_occupancy
_atom_site_symmetry_multiplicity
_atom_site_calc_flag
_atom_site_refinement_flags
_atom_site_disorder_assembly
_atom_site_disorder_group
Ba1 Ba 0.0000 0.0000 0.0000 0.0316(4) Uani 1 12 d S . .
Ba2 Ba 0.0000 0.0000 0.39218(5) 0.0218(3) Uani 1 6 d S . .
Ba3 Ba 0.3333 0.6667 0.89395(5) 0.0189(3) Uani 1 6 d S . .
Ba4 Ba 0.3333 0.6667 0.67907(5) 0.0193(3) Uani 1 6 d S . .
Al1 Al 0.3333 0.6667 0.3332(5) 0.0420(16) Uani 1 6 d S . .
Al1A Al 0.3333 0.6667 0.0973(3) 0.0199(10) Uani 1 6 d S . .
Al2 Al 0.1564(3) 0.8436(3) 0.21158(15) 0.0249(6) Uani 1 2 d S . .
Al3 Al 0.5000 0.0000 0.5000 0.169(7) Uani 1 4 d S . .

loop_
_atom_site_aniso_label
_atom_site_aniso_U_11
_atom_site_aniso_U_22
_atom_site_aniso_U_33
_atom_site_aniso_U_23
_atom_site_aniso_U_13
_atom_site_aniso_U_12
Ba1 0.0290(5) 0.0290(5) 0.0367(8) 0.000 0.000 0.0145(3)
Ba2 0.0224(4) 0.0224(4) 0.0207(5) 0.000 0.000 0.01121(18)
Ba3 0.0185(3) 0.0185(3) 0.0197(5) 0.000 0.000 0.00923(17)
Ba4 0.0185(3) 0.0185(3) 0.0208(5) 0.000 0.000 0.00926(17)
Al1 0.0213(18) 0.0213(18) 0.084(5) 0.000 0.000 0.0106(9)
Al1A 0.0205(15) 0.0205(15) 0.019(2) 0.000 0.000 0.0103(8)
Al2 0.0223(10) 0.0223(10) 0.0241(13) -0.0041(6) 0.0041(6) 0.0066(12)
Al3 0.108(5) 0.377(18) 0.110(6) 0.182(9) 0.091(5) 0.189(9)

loop_
_atom_type_symbol
_atom_type_description
_atom_type_scat_dispersion_real
_atom_type_scat_dispersion_imag
_atom_type_scat_source
Ba Ba -0.3244 2.2819 'International Tables Vol C Tables 4.2.6.8 and 6.1.1.4'
Al Al 0.0645 0.0514 'International Tables Vol C Tables 4.2.6.8 and 6.1.1.4'

loop_
_geom_angle_atom_site_label_1
_geom_angle_atom_site_label_2
_geom_angle_atom_site_label_3
_geom_angle
_geom_angle_site_symmetry_1
_geom_angle_site_symmetry_3
_geom_angle_publ_flag
Al1A Ba1 Al1A 180.00(12) 7_565 1_545 ?
Al1A Ba1 Al1A 102.81(7) 7_565 7 ?
Al1A Ba1 Al1A 77.19(7) 1_545 7 ?
Al1A Ba1 Al1A 77.19(7) 7_565 . ?
Al1A Ba1 Al1A 102.81(7) 1_545 . ?
Al1A Ba1 Al1A 180.00(12) 7 . ?
Al1A Ba1 Al1A 102.81(7) 7_565 7_665 ?
Al1A Ba1 Al1A 77.19(7) 1_545 7_665 ?
Al1A Ba1 Al1A 102.81(7) 7 7_665 ?
Al1A Ba1 Al1A 77.19(7) . 7_665 ?
Al1A Ba1 Al1A 77.19(7) 7_565 1_445 ?
Al1A Ba1 Al1A 102.81(7) 1_545 1_445 ?
Al1A Ba1 Al1A 77.19(7) 7 1_445 ?
Al1A Ba1 Al1A 102.81(7) . 1_445 ?
Al1A Ba1 Al1A 180.00(12) 7_665 1_445 ?
Al1A Ba1 Ba3 127.01(6) 7_565 1_544 ?
Al1A Ba1 Ba3 52.99(6) 1_545 1_544 ?
Al1A Ba1 Ba3 53.196(17) 7 1_544 ?
Al1A Ba1 Ba3 126.804(17) . 1_544 ?
Al1A Ba1 Ba3 53.196(17) 7_665 1_544 ?
Al1A Ba1 Ba3 126.804(17) 1_445 1_544 ?
Al1A Ba1 Ba3 53.196(17) 7_565 1_444 ?
Al1A Ba1 Ba3 126.804(17) 1_545 1_444 ?
Al1A Ba1 Ba3 53.196(17) 7 1_444 ?
Al1A Ba1 Ba3 126.804(17) . 1_444 ?
Al1A Ba1 Ba3 127.01(6) 7_665 1_444 ?
Al1A Ba1 Ba3 52.99(6) 1_445 1_444 ?
Ba3 Ba1 Ba3 100.410(15) 1_544 1_444 ?
Al1A Ba1 Ba3 52.99(6) 7_565 7_566 ?
Al1A Ba1 Ba3 127.01(6) 1_545 7_566 ?
Al1A Ba1 Ba3 126.804(17) 7 7_566 ?
Al1A Ba1 Ba3 53.196(17) . 7_566 ?
Al1A Ba1 Ba3 126.804(17) 7_665 7_566 ?
Al1A Ba1 Ba3 53.196(17) 1_445 7_566 ?
Ba3 Ba1 Ba3 180.0 1_544 7_566 ?
Ba3 Ba1 Ba3 79.590(15) 1_444 7_566 ?
Al1A Ba1 Ba3 126.804(17) 7_565 7_666 ?
Al1A Ba1 Ba3 53.196(17) 1_545 7_666 ?
Al1A Ba1 Ba3 126.804(17) 7 7_666 ?
Al1A Ba1 Ba3 53.196(17) . 7_666 ?
Al1A Ba1 Ba3 52.99(6) 7_665 7_666 ?
Al1A Ba1 Ba3 127.01(6) 1_445 7_666 ?
Ba3 Ba1 Ba3 79.590(15) 1_544 7_666 ?
Ba3 Ba1 Ba3 180.0 1_444 7_666 ?
Ba3 Ba1 Ba3 100.410(15) 7_566 7_666 ?
Al1A Ba1 Ba3 53.196(17) 7_565 1_554 ?
Al1A Ba1 Ba3 126.804(17) 1_545 1_554 ?
Al1A Ba1 Ba3 127.01(6) 7 1_554 ?
Al1A Ba1 Ba3 52.99(6) . 1_554 ?
Al1A Ba1 Ba3 53.196(17) 7_665 1_554 ?
Al1A Ba1 Ba3 126.804(17) 1_445 1_554 ?
Ba3 Ba1 Ba3 100.410(15) 1_544 1_554 ?
Ba3 Ba1 Ba3 100.410(15) 1_444 1_554 ?
Ba3 Ba1 Ba3 79.590(15) 7_566 1_554 ?
Ba3 Ba1 Ba3 79.590(15) 7_666 1_554 ?
Al1A Ba1 Ba3 126.804(17) 7_565 7_556 ?
Al1A Ba1 Ba3 53.196(17) 1_545 7_556 ?
Al1A Ba1 Ba3 52.99(6) 7 7_556 ?
Al1A Ba1 Ba3 127.01(6) . 7_556 ?
Al1A Ba1 Ba3 126.804(17) 7_665 7_556 ?
Al1A Ba1 Ba3 53.196(17) 1_445 7_556 ?
Ba3 Ba1 Ba3 79.590(15) 1_544 7_556 ?
Ba3 Ba1 Ba3 79.590(15) 1_444 7_556 ?
Ba3 Ba1 Ba3 100.410(15) 7_566 7_556 ?
Ba3 Ba1 Ba3 100.410(15) 7_666 7_556 ?
Ba3 Ba1 Ba3 180.0 1_554 7_556 ?
Al2 Ba2 Al2 47.83(9) 3_455 1_545 ?
Al2 Ba2 Al2 47.83(9) 3_455 2_665 ?
Al2 Ba2 Al2 47.83(9) 1_545 2_665 ?
Al2 Ba2 Al3 143.75(4) 3_455 3_665 ?
Al2 Ba2 Al3 117.417(17) 1_545 3_665 ?
Al2 Ba2 Al3 96.57(5) 2_665 3_665 ?
Al2 Ba2 Al3 117.417(17) 3_455 2 ?
Al2 Ba2 Al3 143.75(4) 1_545 2 ?
Al2 Ba2 Al3 96.57(5) 2_665 2 ?
Al3 Ba2 Al3 50.524(7) 3_665 2 ?
Al2 Ba2 Al3 143.75(4) 3_455 . ?
Al2 Ba2 Al3 96.57(5) 1_545 . ?
Al2 Ba2 Al3 117.417(17) 2_665 . ?
Al3 Ba2 Al3 50.524(7) 3_665 . ?
Al3 Ba2 Al3 95.320(17) 2 . ?
Al2 Ba2 Al3 96.57(5) 3_455 3 ?
Al2 Ba2 Al3 117.417(17) 1_545 3 ?
Al2 Ba2 Al3 143.75(4) 2_665 3 ?
Al3 Ba2 Al3 117.19(3) 3_665 3 ?
Al3 Ba2 Al3 95.320(17) 2 3 ?
Al3 Ba2 Al3 95.320(17) . 3 ?
Al2 Ba2 Al3 117.417(17) 3_455 2_545 ?
Al2 Ba2 Al3 96.57(5) 1_545 2_545 ?
Al2 Ba2 Al3 143.75(4) 2_665 2_545 ?
Al3 Ba2 Al3 95.320(17) 3_665 2_545 ?
Al3 Ba2 Al3 117.19(3) 2 2_545 ?
Al3 Ba2 Al3 50.524(7) . 2_545 ?
Al3 Ba2 Al3 50.524(7) 3 2_545 ?
Al2 Ba2 Al3 96.57(5) 3_455 1_455 ?
Al2 Ba2 Al3 143.75(4) 1_545 1_455 ?
Al2 Ba2 Al3 117.417(17) 2_665 1_455 ?
Al3 Ba2 Al3 95.320(17) 3_665 1_455 ?
Al3 Ba2 Al3 50.524(7) 2 1_455 ?
Al3 Ba2 Al3 117.19(3) . 1_455 ?
Al3 Ba2 Al3 50.524(7) 3 1_455 ?
Al3 Ba2 Al3 95.320(17) 2_545 1_455 ?
Al2 Ba2 Al1 88.81(12) 3_455 1_545 ?
Al2 Ba2 Al1 45.95(13) 1_545 1_545 ?
Al2 Ba2 Al1 88.81(12) 2_665 1_545 ?
Al3 Ba2 Al1 98.33(6) 3_665 1_545 ?
Al3 Ba2 Al1 148.74(7) 2 1_545 ?
Al3 Ba2 Al1 55.58(10) . 1_545 ?
Al3 Ba2 Al1 98.33(6) 3 1_545 ?
Al3 Ba2 Al1 55.58(10) 2_545 1_545 ?
Al3 Ba2 Al1 148.74(7) 1_455 1_545 ?
Al2 Ba2 Al1 45.95(13) 3_455 1_445 ?
Al2 Ba2 Al1 88.81(12) 1_545 1_445 ?
Al2 Ba2 Al1 88.81(12) 2_665 1_445 ?
Al3 Ba2 Al1 148.74(7) 3_665 1_445 ?
Al3 Ba2 Al1 98.33(6) 2 1_445 ?
Al3 Ba2 Al1 148.74(7) . 1_445 ?
Al3 Ba2 Al1 55.58(10) 3 1_445 ?
Al3 Ba2 Al1 98.33(6) 2_545 1_445 ?
Al3 Ba2 Al1 55.58(10) 1_455 1_445 ?
Al1 Ba2 Al1 112.59(11) 1_545 1_445 ?
Al2 Ba2 Al1 88.81(12) 3_455 . ?
Al2 Ba2 Al1 88.81(12) 1_545 . ?
Al2 Ba2 Al1 45.95(13) 2_665 . ?
Al3 Ba2 Al1 55.58(10) 3_665 . ?
Al3 Ba2 Al1 55.58(10) 2 . ?
Al3 Ba2 Al1 98.33(6) . . ?
Al3 Ba2 Al1 148.74(7) 3 . ?
Al3 Ba2 Al1 148.74(7) 2_545 . ?
Al3 Ba2 Al1 98.33(6) 1_455 . ?
Al1 Ba2 Al1 112.59(11) 1_545 . ?
Al1 Ba2 Al1 112.59(11) 1_445 . ?
Al2 Ba2 Ba2 152.09(5) 3_455 7_556 ?
Al2 Ba2 Ba2 152.09(5) 1_545 7_556 ?
Al2 Ba2 Ba2 152.09(5) 2_665 7_556 ?
Al3 Ba2 Ba2 58.596(13) 3_665 7_556 ?
Al3 Ba2 Ba2 58.596(13) 2 7_556 ?
Al3 Ba2 Ba2 58.596(13) . 7_556 ?
Al3 Ba2 Ba2 58.596(13) 3 7_556 ?
Al3 Ba2 Ba2 58.596(13) 2_545 7_556 ?
Al3 Ba2 Ba2 58.596(13) 1_455 7_556 ?
Al1 Ba2 Ba2 106.14(12) 1_545 7_556 ?
Al1 Ba2 Ba2 106.14(12) 1_445 7_556 ?
Al1 Ba2 Ba2 106.14(12) . 7_556 ?
Al2 Ba2 Ba4 59.17(2) 3_455 7_566 ?
Al2 Ba2 Ba4 98.65(6) 1_545 7_566 ?
Al2 Ba2 Ba4 59.17(2) 2_665 7_566 ?
Al3 Ba2 Ba4 99.897(8) 3_665 7_566 ?
Al3 Ba2 Ba4 58.270(12) 2 7_566 ?
Al3 Ba2 Ba4 150.421(13) . 7_566 ?
Al3 Ba2 Ba4 99.897(8) 3 7_566 ?
Al3 Ba2 Ba4 150.421(13) 2_545 7_566 ?
Al3 Ba2 Ba4 58.270(12) 1_455 7_566 ?
Al1 Ba2 Ba4 144.60(13) 1_545 7_566 ?
Al1 Ba2 Ba4 56.97(3) 1_445 7_566 ?
Al1 Ba2 Ba4 56.97(3) . 7_566 ?
Ba2 Ba2 Ba4 109.260(19) 7_556 7_566 ?
Al2 Ba2 Ba4 59.17(2) 3_455 7_556 ?
Al2 Ba2 Ba4 59.17(2) 1_545 7_556 ?
Al2 Ba2 Ba4 98.65(6) 2_665 7_556 ?
Al3 Ba2 Ba4 150.421(13) 3_665 7_556 ?
Al3 Ba2 Ba4 150.421(13) 2 7_556 ?
Al3 Ba2 Ba4 99.897(8) . 7_556 ?
Al3 Ba2 Ba4 58.270(12) 3 7_556 ?
Al3 Ba2 Ba4 58.270(12) 2_545 7_556 ?
Al3 Ba2 Ba4 99.897(8) 1_455 7_556 ?
Al1 Ba2 Ba4 56.97(3) 1_545 7_556 ?
Al1 Ba2 Ba4 56.97(3) 1_445 7_556 ?
Al1 Ba2 Ba4 144.60(13) . 7_556 ?
Ba2 Ba2 Ba4 109.260(19) 7_556 7_556 ?
Ba4 Ba2 Ba4 109.682(19) 7_566 7_556 ?
Al2 Ba2 Ba4 98.65(6) 3_455 7_666 ?
Al2 Ba2 Ba4 59.17(2) 1_545 7_666 ?
Al2 Ba2 Ba4 59.17(2) 2_665 7_666 ?
Al3 Ba2 Ba4 58.270(12) 3_665 7_666 ?
Al3 Ba2 Ba4 99.897(8) 2 7_666 ?
Al3 Ba2 Ba4 58.270(12) . 7_666 ?
Al3 Ba2 Ba4 150.421(13) 3 7_666 ?
Al3 Ba2 Ba4 99.897(8) 2_545 7_666 ?
Al3 Ba2 Ba4 150.421(13) 1_455 7_666 ?
Al1 Ba2 Ba4 56.97(3) 1_545 7_666 ?
Al1 Ba2 Ba4 144.60(13) 1_445 7_666 ?
Al1 Ba2 Ba4 56.97(3) . 7_666 ?
Ba2 Ba2 Ba4 109.260(19) 7_556 7_666 ?
Ba4 Ba2 Ba4 109.682(19) 7_566 7_666 ?
Ba4 Ba2 Ba4 109.682(19) 7_556 7_666 ?
Al1A Ba3 Al1A 87.55(8) 1_556 7_676 ?
Al1A Ba3 Al1A 87.55(8) 1_556 7_566 ?
Al1A Ba3 Al1A 119.820(12) 7_676 7_566 ?
Al1A Ba3 Al1A 87.55(8) 1_556 7_666 ?
Al1A Ba3 Al1A 119.820(13) 7_676 7_666 ?
Al1A Ba3 Al1A 119.820(12) 7_566 7_666 ?
Al1A Ba3 Al2 120.84(4) 1_556 7_566 ?
Al1A Ba3 Al2 141.22(8) 7_676 7_566 ?
Al1A Ba3 Al2 45.15(7) 7_566 7_566 ?
Al1A Ba3 Al2 89.50(7) 7_666 7_566 ?
Al1A Ba3 Al2 120.84(4) 1_556 8_456 ?
Al1A Ba3 Al2 89.50(7) 7_676 8_456 ?
Al1A Ba3 Al2 45.15(7) 7_566 8_456 ?
Al1A Ba3 Al2 141.22(8) 7_666 8_456 ?
Al2 Ba3 Al2 54.20(10) 7_566 8_456 ?
Al1A Ba3 Al2 120.84(4) 1_556 9_666 ?
Al1A Ba3 Al2 45.15(7) 7_676 9_666 ?
Al1A Ba3 Al2 89.50(7) 7_566 9_666 ?
Al1A Ba3 Al2 141.22(8) 7_666 9_666 ?
Al2 Ba3 Al2 96.07(5) 7_566 9_666 ?
Al2 Ba3 Al2 47.47(10) 8_456 9_666 ?
Al1A Ba3 Al2 120.84(4) 1_556 7_676 ?
Al1A Ba3 Al2 45.15(7) 7_676 7_676 ?
Al1A Ba3 Al2 141.22(8) 7_566 7_676 ?
Al1A Ba3 Al2 89.50(7) 7_666 7_676 ?
Al2 Ba3 Al2 118.19(8) 7_566 7_676 ?
Al2 Ba3 Al2 96.07(5) 8_456 7_676 ?
Al2 Ba3 Al2 54.20(11) 9_666 7_676 ?
Al1A Ba3 Al2 120.84(4) 1_556 9_656 ?
Al1A Ba3 Al2 141.22(8) 7_676 9_656 ?
Al1A Ba3 Al2 89.50(7) 7_566 9_656 ?
Al1A Ba3 Al2 45.15(7) 7_666 9_656 ?
Al2 Ba3 Al2 47.47(10) 7_566 9_656 ?
Al2 Ba3 Al2 96.07(5) 8_456 9_656 ?
Al2 Ba3 Al2 118.19(8) 9_666 9_656 ?
Al2 Ba3 Al2 96.07(5) 7_676 9_656 ?
Al1A Ba3 Al2 120.84(4) 1_556 8_556 ?
Al1A Ba3 Al2 89.50(7) 7_676 8_556 ?
Al1A Ba3 Al2 141.22(8) 7_566 8_556 ?
Al1A Ba3 Al2 45.15(7) 7_666 8_556 ?
Al2 Ba3 Al2 96.07(5) 7_566 8_556 ?
Al2 Ba3 Al2 118.19(8) 8_456 8_556 ?
Al2 Ba3 Al2 96.07(5) 9_666 8_556 ?
Al2 Ba3 Al2 47.47(10) 7_676 8_556 ?
Al2 Ba3 Al2 54.20(11) 9_656 8_556 ?
Al1A Ba3 Ba4 180.000(1) 1_556 . ?
Al1A Ba3 Ba4 92.45(8) 7_676 . ?
Al1A Ba3 Ba4 92.45(8) 7_566 . ?
Al1A Ba3 Ba4 92.45(8) 7_666 . ?
Al2 Ba3 Ba4 59.16(4) 7_566 . ?
Al2 Ba3 Ba4 59.16(4) 8_456 . ?
Al2 Ba3 Ba4 59.16(4) 9_666 . ?
Al2 Ba3 Ba4 59.16(4) 7_676 . ?
Al2 Ba3 Ba4 59.16(4) 9_656 . ?
Al2 Ba3 Ba4 59.16(4) 8_556 . ?
Al1A Ba3 Ba1 62.524(12) 1_556 1_566 ?
Al1A Ba3 Ba1 62.43(4) 7_676 1_566 ?
Al1A Ba3 Ba1 62.43(4) 7_566 1_566 ?
Al1A Ba3 Ba1 150.08(8) 7_666 1_566 ?
Al2 Ba3 Ba1 105.29(5) 7_566 1_566 ?
Al2 Ba3 Ba1 64.13(4) 8_456 1_566 ?
Al2 Ba3 Ba1 64.13(4) 9_666 1_566 ?
Al2 Ba3 Ba1 105.29(5) 7_676 1_566 ?
Al2 Ba3 Ba1 151.91(5) 9_656 1_566 ?
Al2 Ba3 Ba1 151.91(5) 8_556 1_566 ?
Ba4 Ba3 Ba1 117.476(12) . 1_566 ?
Al1 Ba4 Al1 119.64(3) 7_566 7_676 ?
Al1 Ba4 Al1 119.64(3) 7_566 7_666 ?
Al1 Ba4 Al1 119.64(3) 7_676 7_666 ?
Al1 Ba4 Al3 56.90(13) 7_566 2 ?
Al1 Ba4 Al3 101.24(12) 7_676 2 ?
Al1 Ba4 Al3 101.23(12) 7_666 2 ?
Al1 Ba4 Al3 101.23(12) 7_566 1_565 ?
Al1 Ba4 Al3 56.90(13) 7_676 1_565 ?
Al1 Ba4 Al3 101.23(12) 7_666 1_565 ?
Al3 Ba4 Al3 50.747(12) 2 1_565 ?
Al1 Ba4 Al3 101.23(12) 7_566 3_665 ?
Al1 Ba4 Al3 101.23(12) 7_676 3_665 ?
Al1 Ba4 Al3 56.90(13) 7_666 3_665 ?
Al3 Ba4 Al3 50.747(12) 2 3_665 ?
Al3 Ba4 Al3 50.747(12) 1_565 3_665 ?
Al1 Ba4 Al2 141.38(11) 7_566 7_676 ?
Al1 Ba4 Al2 46.53(11) 7_676 7_676 ?
Al1 Ba4 Al2 90.07(9) 7_666 7_676 ?
Al3 Ba4 Al2 145.99(4) 2 7_676 ?
Al3 Ba4 Al2 95.77(4) 1_565 7_676 ?
Al3 Ba4 Al2 116.25(4) 3_665 7_676 ?
Al1 Ba4 Al2 90.07(9) 7_566 9_666 ?
Al1 Ba4 Al2 46.53(11) 7_676 9_666 ?
Al1 Ba4 Al2 141.38(11) 7_666 9_666 ?
Al3 Ba4 Al2 116.25(4) 2 9_666 ?
Al3 Ba4 Al2 95.77(4) 1_565 9_666 ?
Al3 Ba4 Al2 145.99(4) 3_665 9_666 ?
Al2 Ba4 Al2 53.64(10) 7_676 9_666 ?
Al1 Ba4 Al2 46.53(11) 7_566 8_456 ?
Al1 Ba4 Al2 90.07(9) 7_676 8_456 ?
Al1 Ba4 Al2 141.38(11) 7_666 8_456 ?
Al3 Ba4 Al2 95.77(4) 2 8_456 ?
Al3 Ba4 Al2 116.25(4) 1_565 8_456 ?
Al3 Ba4 Al2 145.99(4) 3_665 8_456 ?
Al2 Ba4 Al2 94.86(5) 7_676 8_456 ?
Al2 Ba4 Al2 46.99(10) 9_666 8_456 ?
Al1 Ba4 Al2 46.53(11) 7_566 7_566 ?
Al1 Ba4 Al2 141.38(11) 7_676 7_566 ?
Al1 Ba4 Al2 90.07(9) 7_666 7_566 ?
Al3 Ba4 Al2 95.77(4) 2 7_566 ?
Al3 Ba4 Al2 145.99(4) 1_565 7_566 ?
Al3 Ba4 Al2 116.25(4) 3_665 7_566 ?
Al2 Ba4 Al2 116.39(7) 7_676 7_566 ?
Al2 Ba4 Al2 94.86(5) 9_666 7_566 ?
Al2 Ba4 Al2 53.64(10) 8_456 7_566 ?
Al1 Ba4 Al2 141.38(11) 7_566 8_556 ?
Al1 Ba4 Al2 90.07(9) 7_676 8_556 ?
Al1 Ba4 Al2 46.53(11) 7_666 8_556 ?
Al3 Ba4 Al2 145.99(4) 2 8_556 ?
Al3 Ba4 Al2 116.25(4) 1_565 8_556 ?
Al3 Ba4 Al2 95.77(4) 3_665 8_556 ?
Al2 Ba4 Al2 46.99(10) 7_676 8_556 ?
Al2 Ba4 Al2 94.86(5) 9_666 8_556 ?
Al2 Ba4 Al2 116.39(7) 8_456 8_556 ?
Al2 Ba4 Al2 94.86(5) 7_566 8_556 ?
Al1 Ba4 Al2 90.07(9) 7_566 9_656 ?
Al1 Ba4 Al2 141.38(11) 7_676 9_656 ?
Al1 Ba4 Al2 46.53(11) 7_666 9_656 ?
Al3 Ba4 Al2 116.25(4) 2 9_656 ?
Al3 Ba4 Al2 145.99(4) 1_565 9_656 ?
Al3 Ba4 Al2 95.77(4) 3_665 9_656 ?
Al2 Ba4 Al2 94.86(5) 7_676 9_656 ?
Al2 Ba4 Al2 116.39(7) 9_666 9_656 ?
Al2 Ba4 Al2 94.86(5) 8_456 9_656 ?
Al2 Ba4 Al2 46.99(10) 7_566 9_656 ?
Al2 Ba4 Al2 53.64(10) 8_556 9_656 ?
Al2 Al1 Al2 70.32(19) . 2_665 ?
Al2 Al1 Al2 70.32(19) . 3_565 ?
Al2 Al1 Al2 70.32(19) 2_665 3_565 ?
Al2 Al1 Al3 117.64(6) . 1_565 ?
Al2 Al1 Al3 169.76(19) 2_665 1_565 ?
Al2 Al1 Al3 117.64(6) 3_565 1_565 ?
Al2 Al1 Al3 117.64(6) . 2 ?
Al2 Al1 Al3 117.64(6) 2_665 2 ?
Al2 Al1 Al3 169.76(19) 3_565 2 ?
Al3 Al1 Al3 53.70(12) 1_565 2 ?
Al2 Al1 Al3 169.76(19) . 3_665 ?
Al2 Al1 Al3 117.64(6) 2_665 3_665 ?
Al2 Al1 Al3 117.64(6) 3_565 3_665 ?
Al3 Al1 Al3 53.70(12) 1_565 3_665 ?
Al3 Al1 Al3 53.70(12) 2 3_665 ?
Al2 Al1 Ba4 67.87(7) . 7_566 ?
Al2 Al1 Ba4 67.87(7) 2_665 7_566 ?
Al2 Al1 Ba4 128.2(2) 3_565 7_566 ?
Al3 Al1 Ba4 108.15(15) 1_565 7_566 ?
Al3 Al1 Ba4 62.00(6) 2 7_566 ?
Al3 Al1 Ba4 108.15(15) 3_665 7_566 ?
Al2 Al1 Ba4 67.87(7) . 7_676 ?
Al2 Al1 Ba4 128.2(2) 2_665 7_676 ?
Al2 Al1 Ba4 67.87(7) 3_565 7_676 ?
Al3 Al1 Ba4 62.00(6) 1_565 7_676 ?
Al3 Al1 Ba4 108.15(15) 2 7_676 ?
Al3 Al1 Ba4 108.15(15) 3_665 7_676 ?
Ba4 Al1 Ba4 119.64(3) 7_566 7_676 ?
Al2 Al1 Ba4 128.2(2) . 7_666 ?
Al2 Al1 Ba4 67.87(7) 2_665 7_666 ?
Al2 Al1 Ba4 67.87(7) 3_565 7_666 ?
Al3 Al1 Ba4 108.15(15) 1_565 7_666 ?
Al3 Al1 Ba4 108.15(15) 2 7_666 ?
Al3 Al1 Ba4 62.00(6) 3_665 7_666 ?
Ba4 Al1 Ba4 119.64(3) 7_566 7_666 ?
Ba4 Al1 Ba4 119.64(3) 7_676 7_666 ?
Al2 Al1 Ba2 64.46(6) . 1_565 ?
Al2 Al1 Ba2 121.80(11) 2_665 1_565 ?
Al2 Al1 Ba2 121.80(11) 3_565 1_565 ?
Al3 Al1 Ba2 60.82(8) 1_565 1_565 ?
Al3 Al1 Ba2 60.82(8) 2 1_565 ?
Al3 Al1 Ba2 105.30(19) 3_665 1_565 ?
Ba4 Al1 Ba2 62.434(19) 7_566 1_565 ?
Ba4 Al1 Ba2 62.434(19) 7_676 1_565 ?
Ba4 Al1 Ba2 167.3(3) 7_666 1_565 ?
Al2 Al1 Ba2 121.80(11) . 1_665 ?
Al2 Al1 Ba2 121.80(11) 2_665 1_665 ?
Al2 Al1 Ba2 64.46(6) 3_565 1_665 ?
Al3 Al1 Ba2 60.82(8) 1_565 1_665 ?
Al3 Al1 Ba2 105.30(19) 2 1_665 ?
Al3 Al1 Ba2 60.82(8) 3_665 1_665 ?
Ba4 Al1 Ba2 167.3(3) 7_566 1_665 ?
Ba4 Al1 Ba2 62.434(19) 7_676 1_665 ?
Ba4 Al1 Ba2 62.434(19) 7_666 1_665 ?
Ba2 Al1 Ba2 112.59(11) 1_565 1_665 ?
Al2 Al1 Ba2 121.80(11) . . ?
Al2 Al1 Ba2 64.46(6) 2_665 . ?
Al2 Al1 Ba2 121.80(11) 3_565 . ?
Al3 Al1 Ba2 105.30(19) 1_565 . ?
Al3 Al1 Ba2 60.82(8) 2 . ?
Al3 Al1 Ba2 60.82(8) 3_665 . ?
Ba4 Al1 Ba2 62.434(19) 7_566 . ?
Ba4 Al1 Ba2 167.3(3) 7_676 . ?
Ba4 Al1 Ba2 62.434(19) 7_666 . ?
Ba2 Al1 Ba2 112.59(11) 1_565 . ?
Ba2 Al1 Ba2 112.59(11) 1_665 . ?
Al2 Al1A Al2 73.13(15) . 3_565 ?
Al2 Al1A Al2 73.13(15) . 2_665 ?
Al2 Al1A Al2 73.13(15) 3_565 2_665 ?
Al2 Al1A Ba3 136.54(9) . 1_554 ?
Al2 Al1A Ba3 136.54(9) 3_565 1_554 ?
Al2 Al1A Ba3 136.54(9) 2_665 1_554 ?
Al2 Al1A Ba3 68.00(4) . 7_676 ?
Al2 Al1A Ba3 68.00(4) 3_565 7_676 ?
Al2 Al1A Ba3 131.02(16) 2_665 7_676 ?
Ba3 Al1A Ba3 92.45(8) 1_554 7_676 ?
Al2 Al1A Ba3 68.00(4) . 7_566 ?
Al2 Al1A Ba3 131.02(16) 3_565 7_566 ?
Al2 Al1A Ba3 68.00(4) 2_665 7_566 ?
Ba3 Al1A Ba3 92.45(8) 1_554 7_566 ?
Ba3 Al1A Ba3 119.820(12) 7_676 7_566 ?
Al2 Al1A Ba3 131.02(16) . 7_666 ?
Al2 Al1A Ba3 68.00(4) 3_565 7_666 ?
Al2 Al1A Ba3 68.00(4) 2_665 7_666 ?
Ba3 Al1A Ba3 92.45(8) 1_554 7_666 ?
Ba3 Al1A Ba3 119.820(12) 7_676 7_666 ?
Ba3 Al1A Ba3 119.820(12) 7_566 7_666 ?
Al2 Al1A Ba1 72.06(7) . 1_565 ?
Al2 Al1A Ba1 128.54(4) 3_565 1_565 ?
Al2 Al1A Ba1 128.54(4) 2_665 1_565 ?
Ba3 Al1A Ba1 64.48(6) 1_554 1_565 ?
Ba3 Al1A Ba1 64.38(2) 7_676 1_565 ?
Ba3 Al1A Ba1 64.38(2) 7_566 1_565 ?
Ba3 Al1A Ba1 156.93(14) 7_666 1_565 ?
Al2 Al1A Ba1 128.54(4) . . ?
Al2 Al1A Ba1 128.54(4) 3_565 . ?
Al2 Al1A Ba1 72.06(7) 2_665 . ?
Ba3 Al1A Ba1 64.48(6) 1_554 . ?
Ba3 Al1A Ba1 156.93(14) 7_676 . ?
Ba3 Al1A Ba1 64.38(2) 7_566 . ?
Ba3 Al1A Ba1 64.38(2) 7_666 . ?
Ba1 Al1A Ba1 102.81(7) 1_565 . ?
Al2 Al1A Ba1 128.54(4) . 1_665 ?
Al2 Al1A Ba1 72.06(7) 3_565 1_665 ?
Al2 Al1A Ba1 128.54(4) 2_665 1_665 ?
Ba3 Al1A Ba1 64.48(6) 1_554 1_665 ?
Ba3 Al1A Ba1 64.38(2) 7_676 1_665 ?
Ba3 Al1A Ba1 156.93(14) 7_566 1_665 ?
Ba3 Al1A Ba1 64.38(2) 7_666 1_665 ?
Ba1 Al1A Ba1 102.81(7) 1_565 1_665 ?
Ba1 Al1A Ba1 102.81(7) . 1_665 ?
Al1A Al2 Al1 94.86(16) . . ?
Al1A Al2 Al2 126.56(7) . 2_675 ?
Al1 Al2 Al2 125.16(10) . 2_675 ?
Al1A Al2 Al2 126.56(7) . 3_465 ?
Al1 Al2 Al2 125.16(10) . 3_465 ?
Al2 Al2 Al2 60.000(1) 2_675 3_465 ?
Al1A Al2 Al2 53.44(7) . 3_565 ?
Al1 Al2 Al2 54.84(10) . 3_565 ?
Al2 Al2 Al2 120.000(1) 2_675 3_565 ?
Al2 Al2 Al2 180.000(2) 3_465 3_565 ?
Al1A Al2 Al2 53.44(7) . 2_665 ?
Al1 Al2 Al2 54.84(10) . 2_665 ?
Al2 Al2 Al2 180.000(3) 2_675 2_665 ?
Al2 Al2 Al2 120.000(1) 3_465 2_665 ?
Al2 Al2 Al2 60.0 3_565 2_665 ?
Al1A Al2 Ba2 164.45(13) . 1_565 ?
Al1 Al2 Ba2 69.59(12) . 1_565 ?
Al2 Al2 Ba2 66.09(4) 2_675 1_565 ?
Al2 Al2 Ba2 66.09(4) 3_465 1_565 ?
Al2 Al2 Ba2 113.91(4) 3_565 1_565 ?
Al2 Al2 Ba2 113.91(4) 2_665 1_565 ?
Al1A Al2 Ba3 66.85(5) . 7_566 ?
Al1 Al2 Ba3 111.26(7) . 7_566 ?
Al2 Al2 Ba3 117.10(5) 2_675 7_566 ?
Al2 Al2 Ba3 66.27(5) 3_465 7_566 ?
Al2 Al2 Ba3 113.73(5) 3_565 7_566 ?
Al2 Al2 Ba3 62.90(5) 2_665 7_566 ?
Ba2 Al2 Ba3 117.87(4) 1_565 7_566 ?
Al1A Al2 Ba3 66.85(5) . 7_676 ?
Al1 Al2 Ba3 111.26(7) . 7_676 ?
Al2 Al2 Ba3 66.27(5) 2_675 7_676 ?
Al2 Al2 Ba3 117.10(5) 3_465 7_676 ?
Al2 Al2 Ba3 62.90(5) 3_565 7_676 ?
Al2 Al2 Ba3 113.73(5) 2_665 7_676 ?
Ba2 Al2 Ba3 117.87(4) 1_565 7_676 ?
Ba3 Al2 Ba3 118.19(8) 7_566 7_676 ?
Al1A Al2 Ba4 111.17(7) . 7_676 ?
Al1 Al2 Ba4 65.60(6) . 7_676 ?
Al2 Al2 Ba4 66.51(5) 2_675 7_676 ?
Al2 Al2 Ba4 116.82(5) 3_465 7_676 ?
Al2 Al2 Ba4 63.18(5) 3_565 7_676 ?
Al2 Al2 Ba4 113.49(5) 2_665 7_676 ?
Ba2 Al2 Ba4 63.21(4) 1_565 7_676 ?
Ba3 Al2 Ba4 176.39(10) 7_566 7_676 ?
Ba3 Al2 Ba4 62.593(18) 7_676 7_676 ?
Al1A Al2 Ba4 111.17(7) . 7_566 ?
Al1 Al2 Ba4 65.60(6) . 7_566 ?
Al2 Al2 Ba4 116.82(5) 2_675 7_566 ?
Al2 Al2 Ba4 66.51(5) 3_465 7_566 ?
Al2 Al2 Ba4 113.49(5) 3_565 7_566 ?
Al2 Al2 Ba4 63.18(5) 2_665 7_566 ?
Ba2 Al2 Ba4 63.21(4) 1_565 7_566 ?
Ba3 Al2 Ba4 62.593(18) 7_566 7_566 ?
Ba3 Al2 Ba4 176.39(10) 7_676 7_566 ?
Ba4 Al2 Ba4 116.39(7) 7_676 7_566 ?
Al1A Al2 Ba1 67.79(9) . 1_565 ?
Al1 Al2 Ba1 162.65(15) . 1_565 ?
Al2 Al2 Ba1 69.10(4) 2_675 1_565 ?
Al2 Al2 Ba1 69.10(4) 3_465 1_565 ?
Al2 Al2 Ba1 110.90(4) 3_565 1_565 ?
Al2 Al2 Ba1 110.90(4) 2_665 1_565 ?
Ba2 Al2 Ba1 127.76(9) 1_565 1_565 ?
Ba3 Al2 Ba1 62.96(4) 7_566 1_565 ?
Ba3 Al2 Ba1 62.96(4) 7_676 1_565 ?
Ba4 Al2 Ba1 119.47(5) 7_676 1_565 ?
Ba4 Al2 Ba1 119.47(5) 7_566 1_565 ?
Al3 Al3 Al3 180.0 2_655 2_545 ?
Al3 Al3 Al3 60.0 2_655 3_665 ?
Al3 Al3 Al3 120.0 2_545 3_665 ?
Al3 Al3 Al3 120.0 2_655 3_655 ?
Al3 Al3 Al3 60.0 2_545 3_655 ?
Al3 Al3 Al3 180.0 3_665 3_655 ?
Al3 Al3 Al1 63.15(6) 2_655 7_666 ?
Al3 Al3 Al1 116.85(6) 2_545 7_666 ?
Al3 Al3 Al1 63.15(6) 3_665 7_666 ?
Al3 Al3 Al1 116.85(6) 3_655 7_666 ?
Al3 Al3 Al1 116.85(6) 2_655 1_545 ?
Al3 Al3 Al1 63.15(6) 2_545 1_545 ?
Al3 Al3 Al1 116.85(6) 3_665 1_545 ?
Al3 Al3 Al1 63.15(6) 3_655 1_545 ?
Al1 Al3 Al1 180.0 7_666 1_545 ?
Al3 Al3 Ba4 115.373(6) 2_655 1_545 ?
Al3 Al3 Ba4 64.627(6) 2_545 1_545 ?
Al3 Al3 Ba4 115.373(6) 3_665 1_545 ?
Al3 Al3 Ba4 64.627(6) 3_655 1_545 ?
Al1 Al3 Ba4 61.09(7) 7_666 1_545 ?
Al1 Al3 Ba4 118.91(7) 1_545 1_545 ?
Al3 Al3 Ba4 64.627(6) 2_655 7_666 ?
Al3 Al3 Ba4 115.373(6) 2_545 7_666 ?
Al3 Al3 Ba4 64.627(6) 3_665 7_666 ?
Al3 Al3 Ba4 115.373(6) 3_655 7_666 ?
Al1 Al3 Ba4 118.91(7) 7_666 7_666 ?
Al1 Al3 Ba4 61.09(7) 1_545 7_666 ?
Ba4 Al3 Ba4 180.0 1_545 7_666 ?
Al3 Al3 Ba2 115.262(4) 2_655 . ?
Al3 Al3 Ba2 64.738(4) 2_545 . ?
Al3 Al3 Ba2 64.738(4) 3_665 . ?
Al3 Al3 Ba2 115.262(4) 3_655 . ?
Al1 Al3 Ba2 116.40(2) 7_666 . ?
Al1 Al3 Ba2 63.60(2) 1_545 . ?
Ba4 Al3 Ba2 116.924(11) 1_545 . ?
Ba4 Al3 Ba2 63.076(11) 7_666 . ?
Al3 Al3 Ba2 64.738(4) 2_655 7_656 ?
Al3 Al3 Ba2 115.262(4) 2_545 7_656 ?
Al3 Al3 Ba2 115.262(4) 3_665 7_656 ?
Al3 Al3 Ba2 64.738(4) 3_655 7_656 ?
Al1 Al3 Ba2 63.60(2) 7_666 7_656 ?
Al1 Al3 Ba2 116.40(2) 1_545 7_656 ?
Ba4 Al3 Ba2 63.076(11) 1_545 7_656 ?
Ba4 Al3 Ba2 116.924(11) 7_666 7_656 ?
Ba2 Al3 Ba2 180.00(3) . 7_656 ?
Al3 Al3 Ba2 64.738(4) 2_655 1_655 ?
Al3 Al3 Ba2 115.262(4) 2_545 1_655 ?
Al3 Al3 Ba2 115.262(4) 3_665 1_655 ?
Al3 Al3 Ba2 64.738(4) 3_655 1_655 ?
Al1 Al3 Ba2 116.40(2) 7_666 1_655 ?
Al1 Al3 Ba2 63.60(2) 1_545 1_655 ?
Ba4 Al3 Ba2 116.924(11) 1_545 1_655 ?
Ba4 Al3 Ba2 63.076(11) 7_666 1_655 ?
Ba2 Al3 Ba2 117.19(3) . 1_655 ?
Ba2 Al3 Ba2 62.81(3) 7_656 1_655 ?
Al3 Al3 Ba2 115.262(4) 2_655 7_556 ?
Al3 Al3 Ba2 64.738(4) 2_545 7_556 ?
Al3 Al3 Ba2 64.738(4) 3_665 7_556 ?
Al3 Al3 Ba2 115.262(4) 3_655 7_556 ?
Al1 Al3 Ba2 63.60(2) 7_666 7_556 ?
Al1 Al3 Ba2 116.40(2) 1_545 7_556 ?
Ba4 Al3 Ba2 63.076(11) 1_545 7_556 ?
Ba4 Al3 Ba2 116.924(11) 7_666 7_556 ?
Ba2 Al3 Ba2 62.81(3) . 7_556 ?
Ba2 Al3 Ba2 117.19(3) 7_656 7_556 ?
Ba2 Al3 Ba2 180.0 1_655 7_556 ?

loop_
_geom_bond_atom_site_label_1
_geom_bond_atom_site_label_2
_geom_bond_distance
_geom_bond_site_symmetry_2
_geom_bond_publ_flag
Ba1 Al1A 3.902(2) 7_565 ?
Ba1 Al1A 3.902(2) 1_545 ?
Ba1 Al1A 3.902(2) 7 ?
Ba1 Al1A 3.902(2) . ?
Ba1 Al1A 3.902(2) 7_665 ?
Ba1 Al1A 3.902(2) 1_445 ?
Ba1 Ba3 3.9694(4) 1_544 ?
Ba1 Ba3 3.9694(4) 1_444 ?
Ba1 Ba3 3.9694(4) 7_566 ?
Ba1 Ba3 3.9694(4) 7_666 ?
Ba1 Ba3 3.9694(4) 1_554 ?
Ba1 Ba3 3.9694(4) 7_556 ?
Ba2 Al2 3.529(3) 3_455 ?
Ba2 Al2 3.529(3) 1_545 ?
Ba2 Al2 3.529(3) 2_665 ?
Ba2 Al3 3.5733(5) 3_665 ?
Ba2 Al3 3.5733(5) 2 ?
Ba2 Al3 3.5733(5) . ?
Ba2 Al3 3.5733(5) 3 ?
Ba2 Al3 3.5733(5) 2_545 ?
Ba2 Al3 3.5733(5) 1_455 ?
Ba2 Al1 3.666(2) 1_545 ?
Ba2 Al1 3.666(2) 1_445 ?
Ba2 Al1 3.666(2) . ?
Ba2 Ba2 3.7239(19) 7_556 ?
Ba2 Ba4 3.7304(5) 7_566 ?
Ba2 Ba4 3.7304(5) 7_556 ?
Ba2 Ba4 3.7304(5) 7_666 ?
Ba3 Al1A 3.512(5) 1_556 ?
Ba3 Al1A 3.5249(3) 7_676 ?
Ba3 Al1A 3.5249(3) 7_566 ?
Ba3 Al1A 3.5249(3) 7_666 ?
Ba3 Al2 3.5545(14) 7_566 ?
Ba3 Al2 3.5545(14) 8_456 ?
Ba3 Al2 3.5545(14) 9_666 ?
Ba3 Al2 3.5545(14) 7_676 ?
Ba3 Al2 3.5545(14) 9_656 ?
Ba3 Al2 3.5545(14) 8_556 ?
Ba3 Ba4 3.7108(13) . ?
Ba3 Ba1 3.9694(4) 1_566 ?
Ba4 Al1 3.5280(5) 7_566 ?
Ba4 Al1 3.5280(6) 7_676 ?
Ba4 Al1 3.5280(5) 7_666 ?
Ba4 Al3 3.5586(8) 2 ?
Ba4 Al3 3.5586(8) 1_565 ?
Ba4 Al3 3.5586(8) 3_665 ?
Ba4 Al2 3.5888(15) 7_676 ?
Ba4 Al2 3.5888(15) 9_666 ?
Ba4 Al2 3.5888(15) 8_456 ?
Ba4 Al2 3.5888(15) 7_566 ?
Ba4 Al2 3.5888(14) 8_556 ?
Ba4 Al2 3.5888(14) 9_656 ?
Al1 Al2 2.812(7) . ?
Al1 Al2 2.812(7) 2_665 ?
Al1 Al2 2.812(7) 3_565 ?
Al1 Al3 3.376(7) 1_565 ?
Al1 Al3 3.376(7) 2 ?
Al1 Al3 3.376(7) 3_665 ?
Al1 Ba4 3.5280(5) 7_566 ?
Al1 Ba4 3.5280(5) 7_676 ?
Al1 Ba4 3.5280(5) 7_666 ?
Al1 Ba2 3.666(2) 1_565 ?
Al1 Ba2 3.666(2) 1_665 ?
Al1A Al2 2.718(4) . ?
Al1A Al2 2.718(4) 3_565 ?
Al1A Al2 2.718(4) 2_665 ?
Al1A Ba3 3.512(5) 1_554 ?
Al1A Ba3 3.5249(3) 7_676 ?
Al1A Ba3 3.5249(3) 7_566 ?
Al1A Ba3 3.5249(3) 7_666 ?
Al1A Ba1 3.902(2) 1_565 ?
Al1A Ba1 3.902(2) 1_665 ?
Al2 Al2 2.861(6) 2_675 ?
Al2 Al2 2.861(6) 3_465 ?
Al2 Al2 3.238(6) 3_565 ?
Al2 Al2 3.238(6) 2_665 ?
Al2 Ba2 3.529(3) 1_565 ?
Al2 Ba3 3.5545(14) 7_566 ?
Al2 Ba3 3.5545(14) 7_676 ?
Al2 Ba4 3.5888(14) 7_676 ?
Al2 Ba4 3.5888(14) 7_566 ?
Al2 Ba1 4.010(3) 1_565 ?
Al3 Al3 3.04985(13) 2_655 ?
Al3 Al3 3.04984(13) 2_545 ?
Al3 Al3 3.04984(13) 3_665 ?
Al3 Al3 3.04984(13) 3_655 ?
Al3 Al1 3.376(7) 7_666 ?
Al3 Al1 3.376(7) 1_545 ?
Al3 Ba4 3.5586(8) 1_545 ?
Al3 Ba4 3.5586(8) 7_666 ?
Al3 Ba2 3.5733(5) 7_656 ?
Al3 Ba2 3.5733(5) 1_655 ?
Al3 Ba2 3.5733(5) 7_556 ?
